data_4064193
loop_
_publ_author_name
'Diebolt, Olivier'
'Fortman, George C.'
'Clavier, Herv\'e'
'Slawin, Alexandra M. Z.'
'Escudero-Ad\'an, Eduardo C.'
'Benet-Buchholz, Jordi'
'Nolan, Steven P.'

_publ_section_title
;
 Steric and Electronic Parameters Characterizing Bulky and Electron-Rich
 Dialkylbiarylphosphines
;
_journal_issue 6
_journal_name_full Organometallics
_journal_page_first 1668
_journal_paper_doi 10.1021/om101174x
_journal_volume 30
_journal_year 2011
_chemical_formula_sum 'C32 H43 Cl Ir P'
_chemical_formula_weight 686.28
_chemical_name_systematic
;

 ?

;
_space_group_IT_number 14
_symmetry_cell_setting monoclinic
_symmetry_space_group_name_Hall '-P 2yn'
_symmetry_space_group_name_H-M 'P 1 21/n 1'
_atom_sites_solution_hydrogens geom
_atom_sites_solution_primary direct
_atom_sites_solution_secondary difmap
_audit_creation_method SHELXL-97
_cell_angle_alpha 90.00
_cell_angle_beta 99.2830(10)
_cell_angle_gamma 90.00
_cell_formula_units_Z 4
_cell_length_a 9.1087(2)
_cell_length_b 16.9206(4)
_cell_length_c 17.9178(4)
_cell_measurement_reflns_used 9296
_cell_measurement_temperature 100(2)
_cell_measurement_theta_max 39.87
_cell_measurement_theta_min 3.20
_cell_volume 2725.41(11)
_computing_cell_refinement 'Bruker-Nonius Apex v1.0-22 2002'
_computing_data_collection 'Bruker-Nonius Apex v1.0-22 2002'
_computing_data_reduction 'SAINT+ Version 7.06A Bruker-Nonius, 2004'
_computing_molecular_graphics 'Shelxtl Version 6.12 (Sheldrick, 2001)'
_computing_publication_material 'Shelxtl Version 6.12 (Sheldrick, 2001)'
_computing_structure_refinement 'Shelxtl Version 6.12 (Sheldrick, 2001)'
_computing_structure_solution 'Shelxtl Version 6.12 (Sheldrick, 2001)'
_diffrn_ambient_temperature 100(2)
_diffrn_detector_area_resol_mean 512
_diffrn_detector_type '4K CCD area detector APEX II'
_diffrn_measured_fraction_theta_full 0.950
_diffrn_measured_fraction_theta_max 0.950
_diffrn_measurement_device_type 'Kappa 4-axis goniometer bruker-nonius'
_diffrn_measurement_method
;
 Fullsphere data collection, phi and omega scans
;
_diffrn_measurement_specimen_support 'magnetic support whith 10 micron nylon fiber cryoloop'
_diffrn_radiation_monochromator 'Multilayer Montel 200 mirrors'
_diffrn_radiation_type MoK\a
_diffrn_radiation_wavelength 0.71073
_diffrn_reflns_av_R_equivalents 0.0283
_diffrn_reflns_av_sigmaI/netI 0.0330
_diffrn_reflns_limit_h_max 16
_diffrn_reflns_limit_h_min -12
_diffrn_reflns_limit_k_max 30
_diffrn_reflns_limit_k_min -14
_diffrn_reflns_limit_l_max 30
_diffrn_reflns_limit_l_min -32
_diffrn_reflns_number 41084
_diffrn_reflns_theta_full 39.93
_diffrn_reflns_theta_max 39.93
_diffrn_reflns_theta_min 3.20
_diffrn_source 'rotating anode X-ray tube'
_diffrn_source_current 90
_diffrn_source_power 50
_diffrn_source_size '3 mm x 0.3 mm fine focus'
_diffrn_source_type 'Bruker-Nonius FR 591'
_exptl_absorpt_coefficient_mu 5.076
_exptl_absorpt_correction_T_max 1.000000
_exptl_absorpt_correction_T_min 0.690500
_exptl_absorpt_correction_type empirical
_exptl_absorpt_process_details
; 
 SADABS Version 2.1 2003 Bruker-Nonius
 Blessing, Acta Cryst. (1995) A51 33-38
;
_exptl_crystal_colour colorless
_exptl_crystal_density_diffrn 1.673
_exptl_crystal_density_method 'not measured'
_exptl_crystal_description block
_exptl_crystal_F_000 1376
_exptl_crystal_size_max 0.30
_exptl_crystal_size_mid 0.20
_exptl_crystal_size_min 0.05
_refine_diff_density_max 7.767
_refine_diff_density_min -2.404
_refine_diff_density_rms 0.175
_refine_ls_extinction_method none
_refine_ls_goodness_of_fit_ref 1.037
_refine_ls_hydrogen_treatment noref
_refine_ls_matrix_type full
_refine_ls_number_parameters 316
_refine_ls_number_reflns 15990
_refine_ls_number_restraints 0
_refine_ls_restrained_S_all 1.037
_refine_ls_R_factor_all 0.0347
_refine_ls_R_factor_gt 0.0300
_refine_ls_shift/su_max 0.006
_refine_ls_shift/su_mean 0.000
_refine_ls_structure_factor_coef Fsqd
_refine_ls_weighting_details 'calc w=1/[\s^2^(Fo^2^)+(0.0436P)^2^+3.0228P] where P=(Fo^2^+2Fc^2^)/3'
_refine_ls_weighting_scheme calc
_refine_ls_wR_factor_gt 0.0786
_refine_ls_wR_factor_ref 0.0811
_reflns_number_gt 14305
_reflns_number_total 15990
_reflns_threshold_expression >2sigma(I)
_cod_data_source_file om101174x_si_002.cif
_cod_data_source_block 3a
_cod_depositor_comments
;
The following automatic conversions were performed:
'_diffrn_measurement_specimen_suppport' tag replaced with
'_diffrn_measurement_specimen_support'.

Automatic conversion script
Id: cif_correct_tags 1440 2010-10-19 06:21:57Z saulius 

The following automatic conversions were performed:

'_symmetry_cell_setting' value 'Monoclinic' changed to 'monoclinic'
according to /home/saulius/struct/CIF-dictionaries/cif_core.dic
dictionary named 'cif_core.dic' version 2.4.1 from 2010-06-29.

Automatic conversion script
Id: cif_fix_values 1715 2011-07-08 13:25:40Z adriana 
;
_cod_original_sg_symbol_H-M P2(1)/n
_cod_database_code 4064193

loop_
_symmetry_equiv_pos_as_xyz
'x, y, z'
'-x+1/2, y+1/2, -z+1/2'
'-x, -y, -z'
'x-1/2, -y-1/2, z-1/2'

loop_
_atom_site_label
_atom_site_type_symbol
_atom_site_fract_x
_atom_site_fract_y
_atom_site_fract_z
_atom_site_U_iso_or_equiv
_atom_site_adp_type
_atom_site_occupancy
_atom_site_symmetry_multiplicity
_atom_site_calc_flag
_atom_site_refinement_flags
Ir1 Ir 0.128816(7) 0.820373(3) 0.926213(3) 0.01086(2) Uani 1 1 d .
P1 P 0.04855(5) 0.71610(3) 0.84234(2) 0.01015(6) Uani 1 1 d .
Cl1 Cl -0.05857(7) 0.79558(3) 0.99942(3) 0.02556(10) Uani 1 1 d .
C1 C 0.09100(18) 0.73919(10) 0.74763(8) 0.0107(2) Uani 1 1 d .
C2 C 0.21532(19) 0.70454(10) 0.72390(9) 0.0129(2) Uani 1 1 d .
H2 H 0.2731 0.6676 0.7561 0.016 Uiso 1 1 calc R
C3 C 0.2564(2) 0.72289(11) 0.65445(9) 0.0142(3) Uani 1 1 d .
H3 H 0.3409 0.6984 0.6395 0.017 Uiso 1 1 calc R
C4 C 0.1733(2) 0.77704(11) 0.60700(9) 0.0148(3) Uani 1 1 d .
H4 H 0.2011 0.7903 0.5597 0.018 Uiso 1 1 calc R
C5 C 0.0488(2) 0.81163(11) 0.62946(10) 0.0143(3) Uani 1 1 d .
H5 H -0.0088 0.8479 0.5964 0.017 Uiso 1 1 calc R
C6 C 0.00600(19) 0.79445(10) 0.69933(9) 0.0118(2) Uani 1 1 d .
C7 C -0.1319(2) 0.83315(10) 0.71685(9) 0.0132(2) Uani 1 1 d .
C8 C -0.1326(2) 0.88039(11) 0.78090(10) 0.0156(3) Uani 1 1 d .
H8 H -0.0415 0.8919 0.8130 0.019 Uiso 1 1 calc R
C9 C -0.2653(2) 0.91070(12) 0.79814(11) 0.0196(3) Uani 1 1 d .
H9 H -0.2646 0.9418 0.8423 0.023 Uiso 1 1 calc R
C10 C -0.3992(2) 0.89548(13) 0.75070(13) 0.0219(3) Uani 1 1 d .
H10 H -0.4901 0.9146 0.7633 0.026 Uiso 1 1 calc R
C11 C -0.3986(2) 0.85203(13) 0.68476(12) 0.0211(3) Uani 1 1 d .
H11 H -0.4891 0.8435 0.6511 0.025 Uiso 1 1 calc R
C12 C -0.2665(2) 0.82107(10) 0.66787(11) 0.0160(3) Uani 1 1 d .
H12 H -0.2674 0.7915 0.6228 0.019 Uiso 1 1 calc R
C13 C 0.16436(19) 0.62888(10) 0.87616(8) 0.0120(2) Uani 1 1 d .
H13 H 0.2682 0.6426 0.8694 0.014 Uiso 1 1 calc R
C14 C 0.1273(2) 0.55084(10) 0.83313(9) 0.0132(2) Uani 1 1 d .
H14A H 0.0257 0.5338 0.8387 0.016 Uiso 1 1 calc R
H14B H 0.1294 0.5593 0.7786 0.016 Uiso 1 1 calc R
C15 C 0.2383(2) 0.48626(10) 0.86309(10) 0.0146(3) Uani 1 1 d .
H15A H 0.3389 0.5015 0.8540 0.017 Uiso 1 1 calc R
H15B H 0.2105 0.4363 0.8356 0.017 Uiso 1 1 calc R
C16 C 0.2408(2) 0.47349(10) 0.94796(10) 0.0164(3) Uani 1 1 d .
H16A H 0.1426 0.4538 0.9566 0.020 Uiso 1 1 calc R
H16B H 0.3163 0.4330 0.9668 0.020 Uiso 1 1 calc R
C17 C 0.2771(2) 0.55035(11) 0.99160(9) 0.0159(3) Uani 1 1 d .
H17A H 0.2726 0.5412 1.0458 0.019 Uiso 1 1 calc R
H17B H 0.3797 0.5668 0.9874 0.019 Uiso 1 1 calc R
C18 C 0.1695(2) 0.61647(10) 0.96205(9) 0.0146(3) Uani 1 1 d .
H18A H 0.2012 0.6661 0.9891 0.018 Uiso 1 1 calc R
H18B H 0.0687 0.6031 0.9721 0.018 Uiso 1 1 calc R
C19 C -0.1505(2) 0.68367(9) 0.82182(9) 0.0124(2) Uani 1 1 d .
H19 H -0.2104 0.7334 0.8150 0.015 Uiso 1 1 calc R
C20 C -0.1915(2) 0.63757(11) 0.74698(9) 0.0147(3) Uani 1 1 d .
H20A H -0.1570 0.6673 0.7055 0.018 Uiso 1 1 calc R
H20B H -0.1406 0.5857 0.7514 0.018 Uiso 1 1 calc R
C21 C -0.3602(2) 0.62488(12) 0.72811(10) 0.0177(3) Uani 1 1 d .
H21A H -0.4104 0.6767 0.7187 0.021 Uiso 1 1 calc R
H21B H -0.3834 0.5930 0.6814 0.021 Uiso 1 1 calc R
C22 C -0.4190(2) 0.58291(12) 0.79242(11) 0.0181(3) Uani 1 1 d .
H22A H -0.3779 0.5287 0.7979 0.022 Uiso 1 1 calc R
H22B H -0.5287 0.5788 0.7804 0.022 Uiso 1 1 calc R
C23 C -0.3758(2) 0.62766(12) 0.86679(11) 0.0174(3) Uani 1 1 d .
H23A H -0.4116 0.5981 0.9080 0.021 Uiso 1 1 calc R
H23B H -0.4245 0.6801 0.8628 0.021 Uiso 1 1 calc R
C24 C -0.2068(2) 0.63849(11) 0.88615(10) 0.0148(3) Uani 1 1 d .
H24A H -0.1577 0.5862 0.8930 0.018 Uiso 1 1 calc R
H24B H -0.1819 0.6683 0.9340 0.018 Uiso 1 1 calc R
C25 C 0.2567(2) 0.87938(10) 0.85362(9) 0.0142(3) Uani 1 1 d .
H25A H 0.2209 0.8698 0.7986 0.017 Uiso 1 1 calc R
C26 C 0.3395(2) 0.81522(10) 0.89090(10) 0.0143(3) Uani 1 1 d .
H26A H 0.3510 0.7695 0.8569 0.017 Uiso 1 1 calc R
C27 C 0.4649(2) 0.82288(12) 0.95697(13) 0.0205(3) Uani 1 1 d .
H27A H 0.5551 0.8419 0.9383 0.025 Uiso 1 1 calc R
H27B H 0.4874 0.7701 0.9798 0.025 Uiso 1 1 calc R
C28 C 0.4278(2) 0.87993(13) 1.01805(11) 0.0215(4) Uani 1 1 d .
H28A H 0.4846 0.8645 1.0677 0.026 Uiso 1 1 calc R
H28B H 0.4584 0.9341 1.0065 0.026 Uiso 1 1 calc R
C29 C 0.2623(2) 0.87941(11) 1.02242(10) 0.0178(3) Uani 1 1 d .
H29A H 0.2388 0.8624 1.0726 0.021 Uiso 1 1 calc R
C30 C 0.1606(2) 0.93391(11) 0.98447(10) 0.0164(3) Uani 1 1 d .
H30A H 0.0784 0.9484 1.0127 0.020 Uiso 1 1 calc R
C31 C 0.1978(2) 0.99735(11) 0.93153(12) 0.0194(3) Uani 1 1 d .
H31A H 0.2540 1.0399 0.9615 0.023 Uiso 1 1 calc R
H31B H 0.1042 1.0205 0.9046 0.023 Uiso 1 1 calc R
C32 C 0.2901(2) 0.96620(11) 0.87322(11) 0.0185(3) Uani 1 1 d .
H32A H 0.2684 0.9984 0.8266 0.022 Uiso 1 1 calc R
H32B H 0.3972 0.9721 0.8936 0.022 Uiso 1 1 calc R

loop_
_atom_site_aniso_label
_atom_site_aniso_U_11
_atom_site_aniso_U_22
_atom_site_aniso_U_33
_atom_site_aniso_U_23
_atom_site_aniso_U_13
_atom_site_aniso_U_12
Ir1 0.01248(3) 0.01039(3) 0.00998(3) -0.00020(1) 0.00263(2) 0.00008(2)
P1 0.01057(16) 0.01053(15) 0.00944(13) 0.00085(11) 0.00192(11) 0.00050(12)
Cl1 0.0324(3) 0.0241(2) 0.0251(2) -0.00864(17) 0.01949(19) -0.00962(19)
C1 0.0098(6) 0.0124(6) 0.0100(5) 0.0013(4) 0.0022(4) -0.0005(4)
C2 0.0121(6) 0.0144(6) 0.0126(5) 0.0008(5) 0.0027(4) 0.0013(5)
C3 0.0141(7) 0.0169(7) 0.0124(5) 0.0000(5) 0.0042(5) -0.0001(5)
C4 0.0154(7) 0.0175(7) 0.0118(5) 0.0009(5) 0.0035(5) -0.0020(5)
C5 0.0146(7) 0.0161(6) 0.0121(5) 0.0035(5) 0.0020(5) -0.0002(5)
C6 0.0123(6) 0.0116(6) 0.0115(5) 0.0013(4) 0.0020(4) 0.0002(5)
C7 0.0123(6) 0.0130(6) 0.0141(6) 0.0035(5) 0.0020(5) 0.0022(5)
C8 0.0157(7) 0.0152(6) 0.0158(6) 0.0016(5) 0.0022(5) 0.0035(5)
C9 0.0194(8) 0.0198(8) 0.0202(7) 0.0026(6) 0.0054(6) 0.0062(6)
C10 0.0158(8) 0.0235(9) 0.0271(8) 0.0056(7) 0.0057(6) 0.0073(6)
C11 0.0124(7) 0.0233(9) 0.0265(8) 0.0063(7) 0.0000(6) 0.0016(6)
C12 0.0139(7) 0.0159(7) 0.0173(6) 0.0032(5) -0.0001(5) 0.0018(5)
C13 0.0128(6) 0.0121(6) 0.0109(5) 0.0010(4) 0.0013(4) 0.0014(5)
C14 0.0149(7) 0.0124(6) 0.0119(5) -0.0005(4) 0.0008(5) 0.0007(5)
C15 0.0162(7) 0.0119(6) 0.0154(6) -0.0001(5) 0.0017(5) 0.0015(5)
C16 0.0211(8) 0.0124(6) 0.0147(6) 0.0026(5) 0.0004(5) 0.0019(5)
C17 0.0188(7) 0.0150(7) 0.0125(5) 0.0010(5) -0.0013(5) 0.0016(5)
C18 0.0187(7) 0.0138(6) 0.0109(5) 0.0011(4) 0.0013(5) 0.0022(5)
C19 0.0114(6) 0.0128(6) 0.0132(5) 0.0016(4) 0.0025(5) -0.0004(4)
C20 0.0134(7) 0.0169(7) 0.0134(5) 0.0002(5) 0.0006(5) -0.0022(5)
C21 0.0137(7) 0.0209(8) 0.0174(6) 0.0036(5) -0.0011(5) -0.0028(6)
C22 0.0130(7) 0.0186(7) 0.0225(7) 0.0024(6) 0.0026(6) -0.0020(5)
C23 0.0136(7) 0.0202(7) 0.0195(7) 0.0027(6) 0.0056(5) -0.0005(6)
C24 0.0138(7) 0.0165(7) 0.0144(6) 0.0022(5) 0.0036(5) -0.0007(5)
C25 0.0153(7) 0.0138(6) 0.0136(5) 0.0002(5) 0.0024(5) -0.0017(5)
C26 0.0115(6) 0.0151(6) 0.0161(6) -0.0011(5) 0.0016(5) 0.0004(5)
C27 0.0157(8) 0.0218(9) 0.0221(8) -0.0030(6) -0.0024(6) 0.0027(6)
C28 0.0200(8) 0.0217(8) 0.0202(7) -0.0037(6) -0.0050(6) 0.0010(6)
C29 0.0235(8) 0.0159(7) 0.0131(6) -0.0022(5) 0.0005(5) -0.0002(6)
C30 0.0191(8) 0.0128(6) 0.0178(6) -0.0017(5) 0.0049(5) 0.0003(5)
C31 0.0231(9) 0.0125(6) 0.0234(7) -0.0001(6) 0.0061(6) 0.0020(6)
C32 0.0210(8) 0.0144(7) 0.0208(7) 0.0007(5) 0.0054(6) -0.0030(6)

loop_
_atom_type_symbol
_atom_type_description
_atom_type_scat_dispersion_real
_atom_type_scat_dispersion_imag
_atom_type_scat_source
C C 0.0033 0.0016 'International Tables Vol C Tables 4.2.6.8 and 6.1.1.4'
H H 0.0000 0.0000 'International Tables Vol C Tables 4.2.6.8 and 6.1.1.4'
Cl Cl 0.1484 0.1585 'International Tables Vol C Tables 4.2.6.8 and 6.1.1.4'
Ir Ir -1.4442 7.9887 'International Tables Vol C Tables 4.2.6.8 and 6.1.1.4'
P P 0.1023 0.0942 'International Tables Vol C Tables 4.2.6.8 and 6.1.1.4'

loop_
_geom_angle_atom_site_label_1
_geom_angle_atom_site_label_2
_geom_angle_atom_site_label_3
_geom_angle
C26 Ir1 C25 39.21(7)
C26 Ir1 C30 97.03(7)
C25 Ir1 C30 80.56(7)
C26 Ir1 C29 80.72(8)
C25 Ir1 C29 88.74(7)
C30 Ir1 C29 37.46(7)
C26 Ir1 Cl1 159.01(5)
C25 Ir1 Cl1 160.39(5)
C30 Ir1 Cl1 86.71(5)
C29 Ir1 Cl1 90.17(6)
C26 Ir1 P1 88.94(5)
C25 Ir1 P1 96.06(5)
C30 Ir1 P1 165.34(5)
C29 Ir1 P1 157.18(5)
Cl1 Ir1 P1 92.504(17)
C1 P1 C13 106.05(7)
C1 P1 C19 102.81(7)
C13 P1 C19 108.18(8)
C1 P1 Ir1 109.82(5)
C13 P1 Ir1 106.58(5)
C19 P1 Ir1 122.38(6)
C2 C1 C6 118.67(14)
C2 C1 P1 119.40(12)
C6 C1 P1 121.84(12)
C3 C2 C1 121.68(15)
C4 C3 C2 119.78(17)
C3 C4 C5 119.31(15)
C4 C5 C6 121.89(16)
C5 C6 C1 118.66(16)
C5 C6 C7 117.49(14)
C1 C6 C7 123.79(14)
C8 C7 C12 118.50(17)
C8 C7 C6 122.53(15)
C12 C7 C6 118.96(16)
C9 C8 C7 120.72(17)
C10 C9 C8 120.13(19)
C11 C10 C9 119.54(19)
C12 C11 C10 120.36(18)
C11 C12 C7 120.59(18)
C14 C13 C18 110.55(14)
C14 C13 P1 116.81(11)
C18 C13 P1 110.91(11)
C15 C14 C13 111.03(13)
C14 C15 C16 110.64(15)
C17 C16 C15 110.83(14)
C18 C17 C16 111.93(14)
C17 C18 C13 111.09(14)
C24 C19 C20 109.66(14)
C24 C19 P1 115.31(12)
C20 C19 P1 114.16(13)
C21 C20 C19 110.82(15)
C22 C21 C20 111.13(14)
C21 C22 C23 110.87(16)
C22 C23 C24 111.36(16)
C23 C24 C19 109.49(14)
C26 C25 C32 123.60(16)
C26 C25 Ir1 69.94(11)
C32 C25 Ir1 114.72(12)
C25 C26 C27 125.28(16)
C25 C26 Ir1 70.85(11)
C27 C26 Ir1 111.66(14)
C26 C27 C28 112.70(17)
C29 C28 C27 111.51(16)
C30 C29 C28 123.59(18)
C30 C29 Ir1 71.23(10)
C28 C29 Ir1 113.07(12)
C29 C30 C31 125.17(19)
C29 C30 Ir1 71.31(10)
C31 C30 Ir1 110.60(12)
C30 C31 C32 112.76(16)
C25 C32 C31 112.05(16)

loop_
_geom_bond_atom_site_label_1
_geom_bond_atom_site_label_2
_geom_bond_distance
Ir1 C26 2.117(2)
Ir1 C25 2.1294(18)
Ir1 C30 2.1833(18)
Ir1 C29 2.1843(18)
Ir1 Cl1 2.3521(5)
Ir1 P1 2.3562(4)
P1 C1 1.8422(15)
P1 C13 1.8578(17)
P1 C19 1.8732(18)
C1 C2 1.401(2)
C1 C6 1.416(2)
C2 C3 1.391(2)
C3 C4 1.388(3)
C4 C5 1.392(3)
C5 C6 1.401(2)
C6 C7 1.494(3)
C7 C8 1.399(3)
C7 C12 1.403(3)
C8 C9 1.394(3)
C9 C10 1.393(3)
C10 C11 1.392(3)
C11 C12 1.390(3)
C13 C14 1.539(2)
C13 C18 1.546(2)
C14 C15 1.527(2)
C15 C16 1.533(2)
C16 C17 1.526(3)
C17 C18 1.525(2)
C19 C24 1.538(2)
C19 C20 1.544(2)
C20 C21 1.534(3)
C21 C22 1.522(3)
C22 C23 1.528(3)
C23 C24 1.534(3)
C25 C26 1.425(3)
C25 C32 1.530(3)
C26 C27 1.512(3)
C27 C28 1.537(3)
C28 C29 1.522(3)
C29 C30 1.402(3)
C30 C31 1.507(3)
C31 C32 1.536(3)

loop_
_geom_torsion_atom_site_label_1
_geom_torsion_atom_site_label_2
_geom_torsion_atom_site_label_3
_geom_torsion_atom_site_label_4
_geom_torsion
C26 Ir1 P1 C1 -50.73(7)
C25 Ir1 P1 C1 -12.11(8)
C30 Ir1 P1 C1 63.7(2)
C29 Ir1 P1 C1 -113.36(15)
Cl1 Ir1 P1 C1 150.22(6)
C26 Ir1 P1 C13 63.72(8)
C25 Ir1 P1 C13 102.35(8)
C30 Ir1 P1 C13 178.1(2)
C29 Ir1 P1 C13 1.09(16)
Cl1 Ir1 P1 C13 -95.33(6)
C26 Ir1 P1 C19 -171.23(8)
C25 Ir1 P1 C19 -132.60(8)
C30 Ir1 P1 C19 -56.8(2)
C29 Ir1 P1 C19 126.14(16)
Cl1 Ir1 P1 C19 29.72(6)
C13 P1 C1 C2 -13.70(15)
C19 P1 C1 C2 -127.17(14)
Ir1 P1 C1 C2 101.09(13)
C13 P1 C1 C6 169.76(13)
C19 P1 C1 C6 56.28(15)
Ir1 P1 C1 C6 -75.45(14)
C6 C1 C2 C3 -0.2(3)
P1 C1 C2 C3 -176.88(14)
C1 C2 C3 C4 0.2(3)
C2 C3 C4 C5 -0.7(3)
C3 C4 C5 C6 1.1(3)
C4 C5 C6 C1 -1.1(3)
C4 C5 C6 C7 -178.32(16)
C2 C1 C6 C5 0.6(2)
P1 C1 C6 C5 177.20(13)
C2 C1 C6 C7 177.66(16)
P1 C1 C6 C7 -5.8(2)
C5 C6 C7 C8 -122.78(19)
C1 C6 C7 C8 60.1(2)
C5 C6 C7 C12 58.0(2)
C1 C6 C7 C12 -119.05(19)
C12 C7 C8 C9 3.9(3)
C6 C7 C8 C9 -175.27(17)
C7 C8 C9 C10 -1.3(3)
C8 C9 C10 C11 -2.1(3)
C9 C10 C11 C12 2.8(3)
C10 C11 C12 C7 -0.1(3)
C8 C7 C12 C11 -3.3(3)
C6 C7 C12 C11 175.97(17)
C1 P1 C13 C14 -66.46(14)
C19 P1 C13 C14 43.25(15)
Ir1 P1 C13 C14 176.55(11)
C1 P1 C13 C18 165.65(12)
C19 P1 C13 C18 -84.64(13)
Ir1 P1 C13 C18 48.66(13)
C18 C13 C14 C15 -56.29(19)
P1 C13 C14 C15 175.64(12)
C13 C14 C15 C16 57.5(2)
C14 C15 C16 C17 -56.8(2)
C15 C16 C17 C18 55.9(2)
C16 C17 C18 C13 -54.9(2)
C14 C13 C18 C17 54.67(19)
P1 C13 C18 C17 -174.11(13)
C1 P1 C19 C24 163.61(13)
C13 P1 C19 C24 51.71(14)
Ir1 P1 C19 C24 -72.62(13)
C1 P1 C19 C20 35.29(13)
C13 P1 C19 C20 -76.62(13)
Ir1 P1 C19 C20 159.06(10)
C24 C19 C20 C21 57.96(19)
P1 C19 C20 C21 -170.90(12)
C19 C20 C21 C22 -56.3(2)
C20 C21 C22 C23 55.2(2)
C21 C22 C23 C24 -56.7(2)
C22 C23 C24 C19 58.5(2)
C20 C19 C24 C23 -58.61(19)
P1 C19 C24 C23 170.86(12)
C30 Ir1 C25 C26 113.57(11)
C29 Ir1 C25 C26 76.82(11)
Cl1 Ir1 C25 C26 163.79(12)
P1 Ir1 C25 C26 -80.82(10)
C26 Ir1 C25 C32 -118.72(17)
C30 Ir1 C25 C32 -5.15(13)
C29 Ir1 C25 C32 -41.90(14)
Cl1 Ir1 C25 C32 45.1(2)
P1 Ir1 C25 C32 160.46(13)
C32 C25 C26 C27 3.5(3)
Ir1 C25 C26 C27 -103.5(2)
C32 C25 C26 Ir1 106.96(17)
C30 Ir1 C26 C25 -65.64(11)
C29 Ir1 C26 C25 -99.49(11)
Cl1 Ir1 C26 C25 -164.84(11)
P1 Ir1 C26 C25 100.93(9)
C25 Ir1 C26 C27 121.32(17)
C30 Ir1 C26 C27 55.68(13)
C29 Ir1 C26 C27 21.83(13)
Cl1 Ir1 C26 C27 -43.5(2)
P1 Ir1 C26 C27 -137.75(12)
C25 C26 C27 C28 45.5(3)
Ir1 C26 C27 C28 -35.8(2)
C26 C27 C28 C29 31.6(3)
C27 C28 C29 C30 -95.1(2)
C27 C28 C29 Ir1 -13.0(2)
C26 Ir1 C29 C30 114.65(12)
C25 Ir1 C29 C30 76.06(12)
Cl1 Ir1 C29 C30 -84.35(11)
P1 Ir1 C29 C30 178.76(11)
C26 Ir1 C29 C28 -4.72(14)
C25 Ir1 C29 C28 -43.30(14)
C30 Ir1 C29 C28 -119.36(19)
Cl1 Ir1 C29 C28 156.28(14)
P1 Ir1 C29 C28 59.4(2)
C28 C29 C30 C31 3.2(3)
Ir1 C29 C30 C31 -102.48(18)
C28 C29 C30 Ir1 105.72(17)
C26 Ir1 C30 C29 -64.66(13)
C25 Ir1 C30 C29 -100.38(13)
Cl1 Ir1 C30 C29 94.59(12)
P1 Ir1 C30 C29 -178.10(17)
C26 Ir1 C30 C31 56.83(15)
C25 Ir1 C30 C31 21.11(14)
C29 Ir1 C30 C31 121.5(2)
Cl1 Ir1 C30 C31 -143.91(14)
P1 Ir1 C30 C31 -56.6(3)
C29 C30 C31 C32 47.5(3)
Ir1 C30 C31 C32 -33.7(2)
C26 C25 C32 C31 -93.1(2)
Ir1 C25 C32 C31 -11.5(2)
C30 C31 C32 C25 29.8(2)
